data_2207414
loop_
_publ_author_name
'Han, Jian-Rong'
'Zhen, Xiao-Li'

_publ_section_title
;
 3-Ethoxy-4-[2-(2-ethoxy-4-formylphenoxy)ethoxy]benzaldehyde
;
_journal_coeditor_code AC6212
_journal_issue 12
_journal_name_full 'Acta Crystallographica Section E'
_journal_page_first o4073
_journal_page_last o4074
_journal_paper_doi 10.1107/S1600536805036366
_journal_volume 61
_journal_year 2005
_chemical_formula_iupac 'C20 H22 O6'
_chemical_formula_moiety 'C20 H22 O6'
_chemical_formula_sum 'C20 H22 O6'
_chemical_formula_weight 358.38
_chemical_name_systematic
;
3-Ethoxy-4-[2-(4-formyl-2-ethoxyphenoxy)ethoxy]benzaldehyde
;
_space_group_IT_number 14
_symmetry_cell_setting monoclinic
_symmetry_space_group_name_Hall '-P 2ybc'
_symmetry_space_group_name_H-M 'P 1 21/c 1'
_atom_sites_solution_hydrogens geom
_atom_sites_solution_primary direct
_atom_sites_solution_secondary difmap
_audit_creation_method SHELXL-97
_cell_angle_alpha 90.00
_cell_angle_beta 96.041(3)
_cell_angle_gamma 90.00
_cell_formula_units_Z 2
_cell_length_a 4.7746(8)
_cell_length_b 8.6976(16)
_cell_length_c 21.557(4)
_cell_measurement_reflns_used 2290
_cell_measurement_temperature 294(2)
_cell_measurement_theta_max 26.20
_cell_measurement_theta_min 2.34
_cell_volume 890.2(3)
_computing_cell_refinement 'SAINT (Bruker, 1999)'
_computing_data_collection 'SMART (Bruker, 1999)'
_computing_data_reduction SAINT
_computing_molecular_graphics SHELXTL
_computing_publication_material SHELXTL
_computing_structure_refinement SHELXTL
_computing_structure_solution 'SHELXTL  (Bruker, 1999)'
_diffrn_ambient_temperature 294(2)
_diffrn_measured_fraction_theta_full 0.998
_diffrn_measured_fraction_theta_max 0.998
_diffrn_measurement_device_type 'Bruker SMART CCD area-detector'
_diffrn_measurement_method '\f and \w'
_diffrn_radiation_monochromator graphite
_diffrn_radiation_source 'fine-focus sealed tube'
_diffrn_radiation_type MoK\a
_diffrn_radiation_wavelength 0.71073
_diffrn_reflns_av_R_equivalents 0.0233
_diffrn_reflns_av_sigmaI/netI 0.0260
_diffrn_reflns_limit_h_max 3
_diffrn_reflns_limit_h_min -5
_diffrn_reflns_limit_k_max 10
_diffrn_reflns_limit_k_min -10
_diffrn_reflns_limit_l_max 26
_diffrn_reflns_limit_l_min -25
_diffrn_reflns_number 4811
_diffrn_reflns_theta_full 26.30
_diffrn_reflns_theta_max 26.30
_diffrn_reflns_theta_min 1.90
_diffrn_standards_decay_% 0
_diffrn_standards_interval_count 0
_diffrn_standards_interval_time 0
_diffrn_standards_number 0
_exptl_absorpt_coefficient_mu 0.099
_exptl_absorpt_correction_T_max 0.988
_exptl_absorpt_correction_T_min 0.952
_exptl_absorpt_correction_type multi-scan
_exptl_absorpt_process_details '(SADABS; Sheldrick, 1996)'
_exptl_crystal_colour colorless
_exptl_crystal_density_diffrn 1.337
_exptl_crystal_density_method 'not measured'
_exptl_crystal_description block
_exptl_crystal_F_000 380
_exptl_crystal_size_max 0.40
_exptl_crystal_size_mid 0.14
_exptl_crystal_size_min 0.12
_refine_diff_density_max 0.225
_refine_diff_density_min -0.152
_refine_ls_extinction_coef 0.032(4)
_refine_ls_extinction_expression Fc^*^=kFc[1+0.001xFc^2^\l^3^/sin(2\q)]^-1/4^
_refine_ls_extinction_method SHELXL97
_refine_ls_goodness_of_fit_ref 1.044
_refine_ls_hydrogen_treatment constr
_refine_ls_matrix_type full
_refine_ls_number_parameters 120
_refine_ls_number_reflns 1795
_refine_ls_number_restraints 0
_refine_ls_restrained_S_all 1.044
_refine_ls_R_factor_all 0.0569
_refine_ls_R_factor_gt 0.0418
_refine_ls_shift/su_max 0.000
_refine_ls_shift/su_mean 0.000
_refine_ls_structure_factor_coef Fsqd
_refine_ls_weighting_details 'calc w = 1/[\s^2^(Fo^2^)+(0.0537P)^2^+0.2574P] where P = (Fo^2^+2Fc^2^)/3'
_refine_ls_weighting_scheme calc
_refine_ls_wR_factor_gt 0.1080
_refine_ls_wR_factor_ref 0.1206
_reflns_number_gt 1398
_reflns_number_total 1795
_reflns_threshold_expression I>2\s(I)
_cod_data_source_file ac6212.cif
_cod_data_source_block I
_cod_depositor_comments
;
The following automatic conversions were performed:
'_symmetry_cell_setting' value 'Monoclinic' changed to 'monoclinic'
according to '/home/saulius/struct/CIF-dictionaries/cif_core.dic'
dictionary named 'cif_core.dic' version 2.4.1 from 2010-06-29.

Automatic conversion script
Id: cif_fix_enum 1527 2010-12-29 10:47:43Z saulius 

The following automatic conversions were performed:

'_symmetry_cell_setting' value 'Monoclinic' changed to 'monoclinic'
according to /home/saulius/struct/CIF-dictionaries/cif_core.dic
dictionary named 'cif_core.dic' version 2.4.1 from 2010-06-29.

Automatic conversion script
Id: cif_fix_values 1715 2011-07-08 13:25:40Z adriana 
;
_cod_original_sg_symbol_H-M 'P 21/c'
_cod_database_code 2207414
_cod_database_fobs_code 2207414

loop_
_symmetry_equiv_pos_as_xyz
'x, y, z'
'-x, y+1/2, -z+1/2'
'-x, -y, -z'
'x, -y-1/2, z-1/2'

loop_
_atom_site_label
_atom_site_fract_x
_atom_site_fract_y
_atom_site_fract_z
_atom_site_U_iso_or_equiv
_atom_site_adp_type
_atom_site_calc_flag
_atom_site_refinement_flags
_atom_site_occupancy
_atom_site_type_symbol
O1 0.7703(2) 0.41433(12) 0.55038(5) 0.0421(3) Uani d . 1 O
O2 0.0384(3) 0.4189(2) 0.78032(7) 0.0827(5) Uani d . 1 O
O3 0.4618(3) 0.19496(12) 0.58757(5) 0.0508(4) Uani d . 1 O
C1 0.6317(3) 0.44792(17) 0.60077(7) 0.0362(4) Uani d . 1 C
C2 0.6423(3) 0.58726(19) 0.63139(8) 0.0441(4) Uani d . 1 C
H2 0.7540 0.6661 0.6184 0.053 Uiso calc R 1 H
C3 0.4872(4) 0.6105(2) 0.68152(8) 0.0496(4) Uani d . 1 C
H3 0.4926 0.7054 0.7015 0.060 Uiso calc R 1 H
C4 0.3252(3) 0.4933(2) 0.70186(7) 0.0463(4) Uani d . 1 C
C5 0.3140(3) 0.35204(19) 0.67121(7) 0.0443(4) Uani d . 1 C
H5 0.2045 0.2732 0.6850 0.053 Uiso calc R 1 H
C6 0.4629(3) 0.32784(17) 0.62084(7) 0.0384(4) Uani d . 1 C
C7 0.9327(3) 0.53500(17) 0.52661(7) 0.0389(4) Uani d . 1 C
H7A 1.0750 0.5717 0.5586 0.047 Uiso calc R 1 H
H7B 0.8126 0.6205 0.5122 0.047 Uiso calc R 1 H
C8 0.1682(4) 0.5166(3) 0.75595(9) 0.0618(5) Uani d . 1 C
H8 0.1687 0.6150 0.7729 0.074 Uiso calc R 1 H
C9 0.2710(4) 0.0768(2) 0.60398(10) 0.0619(5) Uani d . 1 C
H9A 0.0784 0.1138 0.5975 0.074 Uiso calc R 1 H
H9B 0.3125 0.0496 0.6476 0.074 Uiso calc R 1 H
C10 0.3050(6) -0.0587(2) 0.56446(13) 0.0921(8) Uani d . 1 C
H10A 0.2616 -0.0312 0.5214 0.138 Uiso calc R 1 H
H10B 0.1798 -0.1387 0.5750 0.138 Uiso calc R 1 H
H10C 0.4959 -0.0947 0.5712 0.138 Uiso calc R 1 H

loop_
_atom_site_aniso_label
_atom_site_aniso_U_11
_atom_site_aniso_U_22
_atom_site_aniso_U_33
_atom_site_aniso_U_12
_atom_site_aniso_U_13
_atom_site_aniso_U_23
O1 0.0456(6) 0.0373(6) 0.0464(6) -0.0092(5) 0.0197(5) 0.0019(5)
O2 0.0919(11) 0.0922(12) 0.0728(10) 0.0091(9) 0.0499(9) 0.0024(8)
O3 0.0646(8) 0.0376(6) 0.0549(7) -0.0131(5) 0.0289(6) -0.0022(5)
C1 0.0319(7) 0.0395(8) 0.0378(8) 0.0000(6) 0.0069(6) 0.0039(6)
C2 0.0427(9) 0.0391(9) 0.0514(9) -0.0040(7) 0.0087(7) 0.0006(7)
C3 0.0520(10) 0.0461(10) 0.0508(9) 0.0043(7) 0.0056(8) -0.0081(8)
C4 0.0420(9) 0.0560(10) 0.0417(9) 0.0082(7) 0.0085(7) 0.0002(7)
C5 0.0419(8) 0.0484(9) 0.0447(9) -0.0007(7) 0.0146(7) 0.0059(7)
C6 0.0379(8) 0.0383(8) 0.0399(8) -0.0016(6) 0.0088(6) 0.0033(6)
C7 0.0373(8) 0.0359(8) 0.0446(8) -0.0070(6) 0.0100(6) 0.0067(6)
C8 0.0610(12) 0.0725(13) 0.0546(11) 0.0148(10) 0.0195(9) -0.0044(10)
C9 0.0754(13) 0.0474(10) 0.0675(12) -0.0184(9) 0.0284(10) 0.0050(9)
C10 0.117(2) 0.0469(12) 0.119(2) -0.0236(12) 0.0425(17) -0.0063(12)

loop_
_atom_type_symbol
_atom_type_description
_atom_type_scat_dispersion_real
_atom_type_scat_dispersion_imag
_atom_type_scat_source
C C 0.0033 0.0016 'International Tables Vol C Tables 4.2.6.8 and 6.1.1.4'
H H 0.0000 0.0000 'International Tables Vol C Tables 4.2.6.8 and 6.1.1.4'
O O 0.0106 0.0060 'International Tables Vol C Tables 4.2.6.8 and 6.1.1.4'

loop_
_geom_angle_atom_site_label_1
_geom_angle_atom_site_label_2
_geom_angle_atom_site_label_3
_geom_angle_site_symmetry_1
_geom_angle_site_symmetry_3
_geom_angle
C1 O1 C7 . . 117.09(12)
C6 O3 C9 . . 116.34(12)
O1 C1 C2 . . 125.04(13)
O1 C1 C6 . . 115.21(13)
C2 C1 C6 . . 119.75(14)
C1 C2 C3 . . 120.33(15)
C1 C2 H2 . . 119.8
C3 C2 H2 . . 119.8
C4 C3 C2 . . 120.24(16)
C4 C3 H3 . . 119.9
C2 C3 H3 . . 119.9
C3 C4 C5 . . 119.72(14)
C3 C4 C8 . . 120.14(17)
C5 C4 C8 . . 120.14(17)
C6 C5 C4 . . 120.80(15)
C6 C5 H5 . . 119.6
C4 C5 H5 . . 119.6
O3 C6 C5 . . 124.95(14)
O3 C6 C1 . . 115.90(12)
C5 C6 C1 . . 119.14(14)
O1 C7 C7 . 3_766 105.54(15)
O1 C7 H7A . . 110.6
C7 C7 H7A 3_766 . 110.6
O1 C7 H7B . . 110.6
C7 C7 H7B 3_766 . 110.6
H7A C7 H7B . . 108.8
O2 C8 C4 . . 125.4(2)
O2 C8 H8 . . 117.3
C4 C8 H8 . . 117.3
O3 C9 C10 . . 108.50(15)
O3 C9 H9A . . 110.0
C10 C9 H9A . . 110.0
O3 C9 H9B . . 110.0
C10 C9 H9B . . 110.0
H9A C9 H9B . . 108.4
C9 C10 H10A . . 109.5
C9 C10 H10B . . 109.5
H10A C10 H10B . . 109.5
C9 C10 H10C . . 109.5
H10A C10 H10C . . 109.5
H10B C10 H10C . . 109.5

loop_
_geom_bond_atom_site_label_1
_geom_bond_atom_site_label_2
_geom_bond_site_symmetry_2
_geom_bond_distance
O1 C1 . 1.3617(18)
O1 C7 . 1.4315(17)
O2 C8 . 1.205(2)
O3 C6 . 1.3600(19)
O3 C9 . 1.4419(19)
C1 C2 . 1.378(2)
C1 C6 . 1.414(2)
C2 C3 . 1.387(2)
C2 H2 . 0.9300
C3 C4 . 1.378(2)
C3 H3 . 0.9300
C4 C5 . 1.394(2)
C4 C8 . 1.465(2)
C5 C6 . 1.375(2)
C5 H5 . 0.9300
C7 C7 3_766 1.502(3)
C7 H7A . 0.9700
C7 H7B . 0.9700
C8 H8 . 0.9300
C9 C10 . 1.474(3)
C9 H9A . 0.9700
C9 H9B . 0.9700
C10 H10A . 0.9600
C10 H10B . 0.9600
C10 H10C . 0.9600

loop_
_geom_torsion_atom_site_label_1
_geom_torsion_atom_site_label_2
_geom_torsion_atom_site_label_3
_geom_torsion_atom_site_label_4
_geom_torsion_site_symmetry_4
_geom_torsion
C7 O1 C1 C2 . -1.9(2)
C7 O1 C1 C6 . 177.05(13)
O1 C1 C2 C3 . 178.51(14)
C6 C1 C2 C3 . -0.4(2)
C1 C2 C3 C4 . 1.2(3)
C2 C3 C4 C5 . -1.1(3)
C2 C3 C4 C8 . 178.21(16)
C3 C4 C5 C6 . 0.1(2)
C8 C4 C5 C6 . -179.22(16)
C9 O3 C6 C5 . 5.3(2)
C9 O3 C6 C1 . -174.52(15)
C4 C5 C6 O3 . -179.04(15)
C4 C5 C6 C1 . 0.8(2)
O1 C1 C6 O3 . 0.2(2)
C2 C1 C6 O3 . 179.21(14)
O1 C1 C6 C5 . -179.60(13)
C2 C1 C6 C5 . -0.6(2)
C1 O1 C7 C7 3_766 178.21(14)
C3 C4 C8 O2 . -174.0(2)
C5 C4 C8 O2 . 5.3(3)
C6 O3 C9 C10 . -178.45(18)
